data_7218723
loop_
_publ_author_name
'Yan, Chao Guo'
'Zhu, Dan'
'Sun, Jing'

_publ_section_title
;
 One-pot synthesis of 6,11-dihydro-5H-indolizino[8,7-b]indoles via
 sequential formation of \b-enamino ester, Michael addition and
 Pictet-Spengler reactions
;
_journal_name_full 'RSC Adv.'
_journal_paper_doi 10.1039/C4RA10355F
_journal_year 2014
_chemical_formula_moiety 'C28 H23 F N2 O4'
_chemical_formula_sum 'C28 H23 F N2 O4'
_chemical_formula_weight 470.48
_chemical_name_systematic
; 
 ? 
;
_space_group_IT_number 14
_symmetry_cell_setting monoclinic
_symmetry_space_group_name_Hall '-P 2ybc'
_symmetry_space_group_name_H-M 'P 1 21/c 1'
_atom_sites_solution_hydrogens geom
_atom_sites_solution_primary direct
_atom_sites_solution_secondary difmap
_audit_creation_method SHELXL-97
_cell_angle_alpha 90.00
_cell_angle_beta 124.256(6)
_cell_angle_gamma 90.00
_cell_formula_units_Z 4
_cell_length_a 14.6316(16)
_cell_length_b 9.0132(9)
_cell_length_c 21.8076(19)
_cell_measurement_reflns_used 8649
_cell_measurement_temperature 296(2)
_cell_measurement_theta_max 27.53
_cell_measurement_theta_min 2.26
_cell_volume 2377.0(4)
_computing_cell_refinement 'Bruker SMART'
_computing_data_collection 'Bruker SMART'
_computing_data_reduction 'Bruker SAINT'
_computing_molecular_graphics 'Bruker SHELXTL'
_computing_publication_material 'Bruker SHELXTL'
_computing_structure_refinement 'SHELXL-97 (Sheldrick, 1997)'
_computing_structure_solution 'SHELXS-97 (Sheldrick, 1990)'
_diffrn_ambient_temperature 296(2)
_diffrn_measured_fraction_theta_full 0.867
_diffrn_measured_fraction_theta_max 0.867
_diffrn_measurement_device_type 'CCD area detector'
_diffrn_measurement_method 'phi and omega scans'
_diffrn_radiation_monochromator graphite
_diffrn_radiation_source 'fine-focus sealed tube'
_diffrn_radiation_type MoK\a
_diffrn_radiation_wavelength 0.71073
_diffrn_reflns_av_R_equivalents 0.0551
_diffrn_reflns_av_sigmaI/netI 0.0546
_diffrn_reflns_limit_h_max 15
_diffrn_reflns_limit_h_min -17
_diffrn_reflns_limit_k_max 10
_diffrn_reflns_limit_k_min -9
_diffrn_reflns_limit_l_max 25
_diffrn_reflns_limit_l_min -25
_diffrn_reflns_number 13293
_diffrn_reflns_theta_full 25.00
_diffrn_reflns_theta_max 25.00
_diffrn_reflns_theta_min 1.68
_exptl_absorpt_coefficient_mu 0.094
_exptl_absorpt_correction_T_max 0.978
_exptl_absorpt_correction_T_min 0.973
_exptl_absorpt_correction_type multi-scan
_exptl_absorpt_process_details sadabs
_exptl_crystal_colour colorless
_exptl_crystal_density_diffrn 1.315
_exptl_crystal_density_method 'not measured'
_exptl_crystal_description block
_exptl_crystal_F_000 984
_exptl_crystal_size_max 0.38
_exptl_crystal_size_mid 0.24
_exptl_crystal_size_min 0.24
_refine_diff_density_max 0.239
_refine_diff_density_min -0.289
_refine_diff_density_rms 0.061
_refine_ls_extinction_method none
_refine_ls_goodness_of_fit_ref 1.075
_refine_ls_hydrogen_treatment constr
_refine_ls_matrix_type full
_refine_ls_number_parameters 319
_refine_ls_number_reflns 3637
_refine_ls_number_restraints 0
_refine_ls_restrained_S_all 1.075
_refine_ls_R_factor_all 0.1167
_refine_ls_R_factor_gt 0.0857
_refine_ls_shift/su_max 0.000
_refine_ls_shift/su_mean 0.000
_refine_ls_structure_factor_coef Fsqd
_refine_ls_weighting_details 'calc w=1/[\s^2^(Fo^2^)+(0.0453P)^2^+8.6497P] where P=(Fo^2^+2Fc^2^)/3'
_refine_ls_weighting_scheme calc
_refine_ls_wR_factor_gt 0.2145
_refine_ls_wR_factor_ref 0.2251
_reflns_number_gt 2469
_reflns_number_total 3637
_reflns_threshold_expression >2sigma(I)
_cod_data_source_file c4ra10355f2.cif
_cod_data_source_block zhud140902
_cod_depositor_comments
;
The following automatic conversions were performed:

'_symmetry_cell_setting' value 'Monoclinic' changed to 'monoclinic'
according to
/usr/data/users/saulius/crontab/automatic-downloads/rss-feeds/RSC/lib/dictionaries/cif_core.dic
dictionary named 'cif_core.dic' version 2.4.2 from 2011-04-26.

Automatic conversion script
Id: cif_fix_values 2827 2014-09-09 07:05:25Z andrius 
;
_cod_original_cell_volume 2377.1(4)
_cod_original_sg_symbol_H-M 'P 21/c'
_cod_database_code 7218723

loop_
_symmetry_equiv_pos_as_xyz
'x, y, z'
'-x, y+1/2, -z+1/2'
'-x, -y, -z'
'x, -y-1/2, z-1/2'

loop_
_atom_site_label
_atom_site_type_symbol
_atom_site_fract_x
_atom_site_fract_y
_atom_site_fract_z
_atom_site_U_iso_or_equiv
_atom_site_adp_type
_atom_site_occupancy
_atom_site_symmetry_multiplicity
_atom_site_calc_flag
_atom_site_refinement_flags
C1 C 0.7190(4) 1.1284(6) 0.5203(3) 0.0463(13) Uani 1 1 d .
C2 C 0.7866(5) 1.2307(6) 0.5732(3) 0.0560(15) Uani 1 1 d .
H2 H 0.7635 1.2834 0.5989 0.067 Uiso 1 1 calc R
C3 C 0.8906(5) 1.2531(6) 0.5873(3) 0.0593(16) Uani 1 1 d .
H3 H 0.9392 1.3206 0.6233 0.071 Uiso 1 1 calc R
C4 C 0.9213(5) 1.1747(7) 0.5475(3) 0.0595(16) Uani 1 1 d .
C5 C 0.8543(5) 1.0716(7) 0.4944(3) 0.0549(15) Uani 1 1 d .
H5 H 0.8776 1.0195 0.4688 0.066 Uiso 1 1 calc R
C6 C 0.7516(4) 1.0485(6) 0.4806(3) 0.0432(13) Uani 1 1 d .
C7 C 0.6621(4) 0.9402(6) 0.4301(3) 0.0449(13) Uani 1 1 d .
H7 H 0.6270 0.9770 0.3793 0.054 Uiso 1 1 calc R
C8 C 0.5795(4) 0.9619(7) 0.4510(3) 0.0500(14) Uani 1 1 d .
C9 C 0.7004(4) 0.7857(6) 0.4319(3) 0.0416(12) Uani 1 1 d .
C10 C 0.6955(4) 0.7218(6) 0.3731(3) 0.0421(12) Uani 1 1 d .
C11 C 0.6448(4) 0.7822(6) 0.2972(3) 0.0442(13) Uani 1 1 d .
C12 C 0.5355(4) 0.7567(7) 0.2430(3) 0.0552(15) Uani 1 1 d .
H12 H 0.4929 0.6989 0.2531 0.066 Uiso 1 1 calc R
C13 C 0.4887(5) 0.8173(7) 0.1730(3) 0.0627(17) Uani 1 1 d .
H13 H 0.4148 0.7979 0.1365 0.075 Uiso 1 1 calc R
C14 C 0.5476(5) 0.9047(6) 0.1560(3) 0.0535(14) Uani 1 1 d .
C15 C 0.4964(6) 0.9682(9) 0.0786(3) 0.088(2) Uani 1 1 d .
H15A H 0.4204 0.9383 0.0473 0.132 Uiso 1 1 calc R
H15B H 0.5359 0.9319 0.0584 0.132 Uiso 1 1 calc R
H15C H 0.5007 1.0745 0.0813 0.132 Uiso 1 1 calc R
C16 C 0.6560(6) 0.9331(7) 0.2112(3) 0.0684(18) Uani 1 1 d .
H16 H 0.6973 0.9951 0.2015 0.082 Uiso 1 1 calc R
C17 C 0.7048(5) 0.8714(7) 0.2806(3) 0.0598(16) Uani 1 1 d .
H17 H 0.7790 0.8900 0.3167 0.072 Uiso 1 1 calc R
C18 C 0.6968(4) 0.4442(6) 0.2847(3) 0.0512(14) Uani 1 1 d .
H18 H 0.6255 0.4826 0.2603 0.061 Uiso 1 1 calc R
C19 C 0.7230(5) 0.3446(6) 0.2490(3) 0.0542(15) Uani 1 1 d .
H19 H 0.6696 0.3169 0.2003 0.065 Uiso 1 1 calc R
C20 C 0.8272(5) 0.2865(6) 0.2845(3) 0.0519(14) Uani 1 1 d .
C21 C 0.9467(6) 0.1139(10) 0.2795(4) 0.101(3) Uani 1 1 d .
H21A H 0.9617 0.0655 0.3234 0.151 Uiso 1 1 calc R
H21B H 1.0041 0.1847 0.2926 0.151 Uiso 1 1 calc R
H21C H 0.9443 0.0414 0.2463 0.151 Uiso 1 1 calc R
C22 C 0.9060(5) 0.3273(8) 0.3559(3) 0.0682(19) Uani 1 1 d .
H22 H 0.9768 0.2872 0.3806 0.082 Uiso 1 1 calc R
C23 C 0.8794(5) 0.4285(8) 0.3911(3) 0.0669(18) Uani 1 1 d .
H23 H 0.9335 0.4575 0.4394 0.080 Uiso 1 1 calc R
C24 C 0.7753(4) 0.4871(6) 0.3565(3) 0.0460(13) Uani 1 1 d .
C25 C 0.7869(5) 0.5645(6) 0.4689(3) 0.0518(14) Uani 1 1 d .
H25 H 0.8247 0.4815 0.4973 0.062 Uiso 1 1 calc R
C26 C 0.7588(4) 0.6865(6) 0.4929(3) 0.0450(13) Uani 1 1 d .
C27 C 0.7795(5) 0.6926(6) 0.5669(3) 0.0474(13) Uani 1 1 d .
C28 C 0.7519(6) 0.8437(8) 0.6448(3) 0.079(2) Uani 1 1 d .
H28A H 0.8072 0.7787 0.6823 0.118 Uiso 1 1 calc R
H28B H 0.6824 0.8250 0.6384 0.118 Uiso 1 1 calc R
H28C H 0.7733 0.9449 0.6597 0.118 Uiso 1 1 calc R
F1 F 1.0236(3) 1.1991(4) 0.5624(2) 0.0875(12) Uani 1 1 d .
N1 N 0.6140(4) 1.0793(5) 0.4980(2) 0.0516(12) Uani 1 1 d .
H1 H 0.5756 1.1188 0.5125 0.062 Uiso 1 1 d R
N2 N 0.7500(3) 0.5858(5) 0.3965(2) 0.0461(11) Uani 1 1 d .
O1 O 0.4969(3) 0.8876(5) 0.4291(2) 0.0658(12) Uani 1 1 d .
O2 O 0.8452(3) 0.1869(5) 0.2445(2) 0.0692(12) Uani 1 1 d .
O3 O 0.8280(4) 0.6020(5) 0.6143(2) 0.0852(15) Uani 1 1 d .
O4 O 0.7410(4) 0.8176(5) 0.5762(2) 0.0649(12) Uani 1 1 d .

loop_
_atom_site_aniso_label
_atom_site_aniso_U_11
_atom_site_aniso_U_22
_atom_site_aniso_U_33
_atom_site_aniso_U_23
_atom_site_aniso_U_13
_atom_site_aniso_U_12
C1 0.051(3) 0.046(3) 0.044(3) 0.004(3) 0.028(3) 0.009(3)
C2 0.077(4) 0.041(3) 0.056(3) -0.005(3) 0.040(3) 0.005(3)
C3 0.063(4) 0.045(4) 0.058(3) -0.002(3) 0.027(3) -0.005(3)
C4 0.044(3) 0.060(4) 0.064(4) 0.008(3) 0.024(3) 0.002(3)
C5 0.059(4) 0.055(4) 0.062(4) 0.001(3) 0.040(3) 0.005(3)
C6 0.052(3) 0.038(3) 0.040(3) 0.009(2) 0.026(3) 0.008(2)
C7 0.050(3) 0.050(3) 0.037(3) 0.003(2) 0.025(3) 0.006(3)
C8 0.042(3) 0.062(4) 0.041(3) 0.001(3) 0.020(3) 0.004(3)
C9 0.045(3) 0.043(3) 0.039(3) -0.002(2) 0.025(2) -0.003(2)
C10 0.046(3) 0.041(3) 0.039(3) 0.002(2) 0.023(2) 0.003(2)
C11 0.053(3) 0.045(3) 0.040(3) -0.002(2) 0.029(3) 0.001(2)
C12 0.045(3) 0.072(4) 0.047(3) 0.011(3) 0.024(3) 0.003(3)
C13 0.051(3) 0.080(5) 0.041(3) 0.005(3) 0.016(3) 0.011(3)
C14 0.068(4) 0.050(4) 0.045(3) 0.004(3) 0.033(3) 0.010(3)
C15 0.104(6) 0.094(6) 0.060(4) 0.023(4) 0.043(4) 0.018(4)
C16 0.082(5) 0.070(5) 0.063(4) 0.012(3) 0.046(4) -0.009(4)
C17 0.053(4) 0.071(4) 0.051(3) 0.001(3) 0.027(3) -0.008(3)
C18 0.044(3) 0.056(4) 0.044(3) -0.003(3) 0.019(3) 0.003(3)
C19 0.058(4) 0.057(4) 0.038(3) -0.006(3) 0.021(3) -0.001(3)
C20 0.059(4) 0.053(4) 0.046(3) -0.011(3) 0.031(3) -0.005(3)
C21 0.075(5) 0.125(7) 0.095(5) -0.042(5) 0.043(4) 0.018(5)
C22 0.046(3) 0.089(5) 0.057(4) -0.022(3) 0.021(3) 0.011(3)
C23 0.049(4) 0.088(5) 0.044(3) -0.024(3) 0.014(3) 0.002(3)
C24 0.051(3) 0.042(3) 0.045(3) -0.008(2) 0.027(3) -0.002(2)
C25 0.062(4) 0.053(4) 0.034(3) 0.007(3) 0.023(3) 0.010(3)
C26 0.049(3) 0.053(4) 0.035(3) -0.001(2) 0.026(2) 0.002(3)
C27 0.059(3) 0.045(3) 0.042(3) 0.000(3) 0.031(3) -0.001(3)
C28 0.101(5) 0.097(6) 0.062(4) 0.001(4) 0.061(4) 0.013(4)
F1 0.059(2) 0.089(3) 0.110(3) -0.013(2) 0.045(2) -0.013(2)
N1 0.054(3) 0.056(3) 0.052(3) -0.006(2) 0.035(2) 0.006(2)
N2 0.056(3) 0.048(3) 0.037(2) -0.001(2) 0.028(2) 0.005(2)
O1 0.054(2) 0.084(3) 0.065(3) -0.025(2) 0.036(2) -0.013(2)
O2 0.071(3) 0.079(3) 0.061(2) -0.023(2) 0.040(2) 0.001(2)
O3 0.137(4) 0.070(3) 0.057(3) 0.021(2) 0.059(3) 0.037(3)
O4 0.100(3) 0.059(3) 0.051(2) 0.003(2) 0.052(2) 0.015(2)

loop_
_atom_type_symbol
_atom_type_description
_atom_type_scat_dispersion_real
_atom_type_scat_dispersion_imag
_atom_type_scat_source
C C 0.0033 0.0016 'International Tables Vol C Tables 4.2.6.8 and 6.1.1.4'
H H 0.0000 0.0000 'International Tables Vol C Tables 4.2.6.8 and 6.1.1.4'
F F 0.0171 0.0103 'International Tables Vol C Tables 4.2.6.8 and 6.1.1.4'
N N 0.0061 0.0033 'International Tables Vol C Tables 4.2.6.8 and 6.1.1.4'
O O 0.0106 0.0060 'International Tables Vol C Tables 4.2.6.8 and 6.1.1.4'

loop_
_geom_angle_atom_site_label_1
_geom_angle_atom_site_label_2
_geom_angle_atom_site_label_3
_geom_angle
C2 C1 N1 129.5(5)
C2 C1 C6 122.2(5)
N1 C1 C6 108.2(5)
C1 C2 C3 117.7(5)
C1 C2 H2 121.1
C3 C2 H2 121.1
C4 C3 C2 119.5(5)
C4 C3 H3 120.2
C2 C3 H3 120.2
F1 C4 C5 118.6(6)
F1 C4 C3 118.3(6)
C5 C4 C3 123.2(6)
C6 C5 C4 117.5(5)
C6 C5 H5 121.3
C4 C5 H5 121.3
C5 C6 C1 119.9(5)
C5 C6 C7 130.8(5)
C1 C6 C7 109.2(5)
C9 C7 C6 115.3(4)
C9 C7 C8 117.4(4)
C6 C7 C8 102.0(4)
C9 C7 H7 107.2
C6 C7 H7 107.2
C8 C7 H7 107.2
O1 C8 N1 126.1(5)
O1 C8 C7 126.1(5)
N1 C8 C7 107.8(5)
C10 C9 C26 107.4(4)
C10 C9 C7 123.1(4)
C26 C9 C7 129.0(4)
C9 C10 N2 108.0(4)
C9 C10 C11 128.2(5)
N2 C10 C11 123.7(4)
C12 C11 C17 118.5(5)
C12 C11 C10 120.6(5)
C17 C11 C10 120.9(5)
C11 C12 C13 119.8(5)
C11 C12 H12 120.1
C13 C12 H12 120.1
C14 C13 C12 122.1(6)
C14 C13 H13 119.0
C12 C13 H13 119.0
C13 C14 C16 117.7(5)
C13 C14 C15 121.8(6)
C16 C14 C15 120.5(6)
C14 C15 H15A 109.5
C14 C15 H15B 109.5
H15A C15 H15B 109.5
C14 C15 H15C 109.5
H15A C15 H15C 109.5
H15B C15 H15C 109.5
C14 C16 C17 121.2(6)
C14 C16 H16 119.4
C17 C16 H16 119.4
C16 C17 C11 120.7(6)
C16 C17 H17 119.7
C11 C17 H17 119.7
C24 C18 C19 120.4(5)
C24 C18 H18 119.8
C19 C18 H18 119.8
C20 C19 C18 120.3(5)
C20 C19 H19 119.8
C18 C19 H19 119.8
C22 C20 C19 120.0(5)
C22 C20 O2 123.9(5)
C19 C20 O2 116.1(5)
O2 C21 H21A 109.5
O2 C21 H21B 109.5
H21A C21 H21B 109.5
O2 C21 H21C 109.5
H21A C21 H21C 109.5
H21B C21 H21C 109.5
C20 C22 C23 119.3(5)
C20 C22 H22 120.3
C23 C22 H22 120.3
C24 C23 C22 121.5(5)
C24 C23 H23 119.3
C22 C23 H23 119.3
C23 C24 C18 118.4(5)
C23 C24 N2 119.5(5)
C18 C24 N2 122.0(5)
N2 C25 C26 108.6(5)
N2 C25 H25 125.7
C26 C25 H25 125.7
C25 C26 C9 107.3(4)
C25 C26 C27 121.8(5)
C9 C26 C27 130.6(5)
O3 C27 O4 123.2(5)
O3 C27 C26 125.8(5)
O4 C27 C26 111.0(5)
O4 C28 H28A 109.5
O4 C28 H28B 109.5
H28A C28 H28B 109.5
O4 C28 H28C 109.5
H28A C28 H28C 109.5
H28B C28 H28C 109.5
C8 N1 C1 112.2(4)
C8 N1 H1 123.9
C1 N1 H1 124.0
C25 N2 C10 108.6(4)
C25 N2 C24 123.2(5)
C10 N2 C24 127.9(4)
C20 O2 C21 119.1(5)
C27 O4 C28 119.5(5)

loop_
_geom_bond_atom_site_label_1
_geom_bond_atom_site_label_2
_geom_bond_distance
C1 C2 1.369(7)
C1 N1 1.398(7)
C1 C6 1.399(7)
C2 C3 1.388(8)
C2 H2 0.9300
C3 C4 1.375(8)
C3 H3 0.9300
C4 F1 1.359(6)
C4 C5 1.374(8)
C5 C6 1.373(7)
C5 H5 0.9300
C6 C7 1.502(7)
C7 C9 1.494(7)
C7 C8 1.525(7)
C7 H7 0.9800
C8 O1 1.219(6)
C8 N1 1.358(7)
C9 C10 1.369(7)
C9 C26 1.421(7)
C10 N2 1.393(6)
C10 C11 1.485(7)
C11 C12 1.371(7)
C11 C17 1.381(7)
C12 C13 1.385(7)
C12 H12 0.9300
C13 C14 1.365(8)
C13 H13 0.9300
C14 C16 1.371(8)
C14 C15 1.521(8)
C15 H15A 0.9600
C15 H15B 0.9600
C15 H15C 0.9600
C16 C17 1.377(8)
C16 H16 0.9300
C17 H17 0.9300
C18 C24 1.376(7)
C18 C19 1.378(7)
C18 H18 0.9300
C19 C20 1.367(7)
C19 H19 0.9300
C20 C22 1.366(7)
C20 O2 1.376(6)
C21 O2 1.395(8)
C21 H21A 0.9600
C21 H21B 0.9600
C21 H21C 0.9600
C22 C23 1.381(8)
C22 H22 0.9300
C23 C24 1.370(7)
C23 H23 0.9300
C24 N2 1.434(6)
C25 N2 1.364(6)
C25 C26 1.375(7)
C25 H25 0.9300
C26 C27 1.466(7)
C27 O3 1.189(6)
C27 O4 1.326(6)
C28 O4 1.432(6)
C28 H28A 0.9600
C28 H28B 0.9600
C28 H28C 0.9600
N1 H1 0.8597

loop_
_geom_hbond_atom_site_label_D
_geom_hbond_atom_site_label_H
_geom_hbond_atom_site_label_A
_geom_hbond_distance_DH
_geom_hbond_distance_HA
_geom_hbond_distance_DA
_geom_hbond_angle_DHA
_geom_hbond_site_symmetry_A
N1 H1 O1 0.86 2.07 2.855(6) 151.7 3_676
